data_2014882
loop_
_publ_author_name
'Linden, Anthony'
'Roma\'nski, Jaros\/law'
'Mlosto\'n,  Grzegorz'
'Heimgartner, Heinz'

_publ_section_title
;
 Trifluoromethyl derivatives of
 pentacyclo[5.4.0.0^2,6^.0^3,10^.0^5,9^]undecane
;
_journal_issue 4
_journal_name_full 'Acta Crystallographica Section C'
_journal_page_first o221
_journal_page_last o226
_journal_paper_doi 10.1107/S0108270105004701
_journal_volume 61
_journal_year 2005
_chemical_formula_iupac 'C12 H13 F3 O'
_chemical_formula_moiety 'C12 H13 F3 O'
_chemical_formula_sum 'C12 H13 F3 O'
_chemical_formula_weight 230.23
_chemical_melting_point 399
_chemical_name_systematic
;
exo-8-(trifluoromethyl)pentacyclo[5.4.0.0^2,6^.0^3,10^.0^5,9^]undecan-
endo-8-ol
;
_space_group_IT_number 120
_symmetry_cell_setting tetragonal
_symmetry_space_group_name_Hall 'I -4 -2c'
_symmetry_space_group_name_H-M 'I -4 c 2'
_atom_sites_solution_hydrogens geom
_atom_sites_solution_primary direct
_atom_sites_solution_secondary difmap
_audit_creation_method SHELXL-97
_cell_angle_alpha 90.00
_cell_angle_beta 90.00
_cell_angle_gamma 90.00
_cell_formula_units_Z 16
_cell_length_a 14.1311(3)
_cell_length_b 14.1311(3)
_cell_length_c 20.2206(6)
_cell_measurement_reflns_used 1354
_cell_measurement_temperature 160.0(10)
_cell_measurement_theta_max 27.5
_cell_measurement_theta_min 2.0
_cell_volume 4037.81(17)
_computing_cell_refinement 'DENZO--SMN (Otwinowski & Minor, 1997)'
_computing_data_collection 'COLLECT (Nonius, 2000)'
_computing_data_reduction 'DENZO--SMN and SCALEPACK (Otwinowski & Minor, 1997)'
_computing_molecular_graphics 'ORTEPII (Johnson, 1976)'
_computing_publication_material 'SHELXL97 and PLATON (Spek, 2003)'
_computing_structure_refinement 'SHELXL97 (Sheldrick, 1997)'
_computing_structure_solution 'SIR92 (Altomare <i>et al.</i>, 1994)'
_diffrn_ambient_temperature 160.0(10)
_diffrn_detector_area_resol_mean 9
_diffrn_measured_fraction_theta_full 0.997
_diffrn_measured_fraction_theta_max 0.997
_diffrn_measurement_device_type 'Nonius KappaCCD area-detector diffractometer'
_diffrn_measurement_method '\f and \w scans with \k offsets'
_diffrn_radiation_monochromator 'horizontally mounted graphite crystal'
_diffrn_radiation_source 'Nonius FR590 sealed tube generator'
_diffrn_radiation_type 'Mo K\a'
_diffrn_radiation_wavelength 0.71073
_diffrn_reflns_av_R_equivalents 0.0620
_diffrn_reflns_av_sigmaI/netI 0.0304
_diffrn_reflns_limit_h_max 16
_diffrn_reflns_limit_h_min -18
_diffrn_reflns_limit_k_max 16
_diffrn_reflns_limit_k_min -18
_diffrn_reflns_limit_l_max 25
_diffrn_reflns_limit_l_min -26
_diffrn_reflns_number 23516
_diffrn_reflns_theta_full 27.47
_diffrn_reflns_theta_max 27.47
_diffrn_reflns_theta_min 2.01
_diffrn_standards_decay_% 0
_diffrn_standards_number 0
_exptl_absorpt_coefficient_mu 0.132
_exptl_absorpt_correction_type none
_exptl_crystal_colour colourless
_exptl_crystal_density_diffrn 1.515
_exptl_crystal_density_method 'not measured'
_exptl_crystal_description block
_exptl_crystal_F_000 1920
_exptl_crystal_size_max 0.30
_exptl_crystal_size_mid 0.23
_exptl_crystal_size_min 0.20
_refine_diff_density_max 0.386
_refine_diff_density_min -0.222
_refine_ls_extinction_method none
_refine_ls_goodness_of_fit_ref 1.051
_refine_ls_hydrogen_treatment constr
_refine_ls_matrix_type full
_refine_ls_number_parameters 146
_refine_ls_number_reflns 1258
_refine_ls_number_restraints 0
_refine_ls_restrained_S_all 1.051
_refine_ls_R_factor_all 0.0743
_refine_ls_R_factor_gt 0.0611
_refine_ls_shift/su_max 0.001
_refine_ls_shift/su_mean 0.000
_refine_ls_structure_factor_coef Fsqd
_refine_ls_weighting_details 'w=1/[\s^2^(Fo^2^)+(0.0974P)^2^+4.4956P] where P=(Fo^2^+2Fc^2^)/3'
_refine_ls_weighting_scheme calc
_refine_ls_wR_factor_gt 0.1626
_refine_ls_wR_factor_ref 0.1744
_reflns_number_gt 1036
_reflns_number_total 1262
_reflns_threshold_expression 'I > 2\s(I)'
_cod_data_source_file sk1816.cif
_cod_data_source_block II
_cod_original_sg_symbol_H-M 'I -4 c 2     '
_cod_database_code 2014882
_cod_database_fobs_code 2014882

loop_
_symmetry_equiv_pos_as_xyz
'x, y, z'
'-x, -y, z'
'-x, y, z+1/2'
'x, -y, z+1/2'
'-y, x, -z'
'y, -x, -z'
'y, x, -z+1/2'
'-y, -x, -z+1/2'
'x+1/2, y+1/2, z+1/2'
'-x+1/2, -y+1/2, z+1/2'
'-x+1/2, y+1/2, z+1'
'x+1/2, -y+1/2, z+1'
'-y+1/2, x+1/2, -z+1/2'
'y+1/2, -x+1/2, -z+1/2'
'y+1/2, x+1/2, -z+1'
'-y+1/2, -x+1/2, -z+1'

loop_
_atom_site_label
_atom_site_fract_x
_atom_site_fract_y
_atom_site_fract_z
_atom_site_U_iso_or_equiv
_atom_site_adp_type
_atom_site_calc_flag
_atom_site_refinement_flags
_atom_site_occupancy
_atom_site_disorder_assembly
_atom_site_disorder_group
_atom_site_type_symbol
F1 0.5884(3) 0.2492(2) 0.10813(19) 0.0783(11) Uani d . 1 . . F
F2 0.5033(2) 0.1522(2) 0.16398(15) 0.0728(9) Uani d . 1 . . F
F3 0.63411(19) 0.2029(2) 0.20297(14) 0.0637(9) Uani d . 1 . . F
O1 0.5751(2) 0.0591(2) 0.06563(14) 0.0508(8) Uani d . 1 . . O
H1A 0.5248 0.0429 0.0846 0.076 Uiso calc PR 0.50 A 1 H
H1B 0.5939 0.0746 0.0277 0.076 Uiso calc PR 0.50 A 2 H
C1 0.7176(4) -0.0725(3) 0.1315(3) 0.0624(14) Uani d . 1 . . C
H1 0.6952 -0.1355 0.1476 0.075 Uiso calc R 1 . . H
C2 0.8137(4) -0.0390(3) 0.1603(3) 0.0575(13) Uani d . 1 . . C
H2 0.8484 -0.0834 0.1903 0.069 Uiso calc R 1 . . H
C3 0.8679(3) 0.0030(5) 0.1027(2) 0.0606(13) Uani d . 1 . . C
H3 0.9198 -0.0378 0.0850 0.073 Uiso calc R 1 . . H
C4 0.8990(3) 0.0989(4) 0.1269(3) 0.0567(12) Uani d . 1 . . C
H41 0.9264 0.1386 0.0913 0.068 Uiso calc R 1 . . H
H42 0.9430 0.0953 0.1649 0.068 Uiso calc R 1 . . H
C5 0.8001(3) 0.1302(3) 0.1468(2) 0.0442(10) Uani d . 1 . . C
H5 0.7964 0.1949 0.1666 0.053 Uiso calc R 1 . . H
C6 0.7666(3) 0.0503(3) 0.1920(2) 0.0422(10) Uani d . 1 . . C
H6 0.7725 0.0593 0.2409 0.051 Uiso calc R 1 . . H
C7 0.6689(3) 0.0141(3) 0.16370(19) 0.0428(9) Uani d . 1 . . C
H7 0.6195 -0.0009 0.1975 0.051 Uiso calc R 1 . . H
C8 0.6417(3) 0.0890(3) 0.11330(17) 0.0319(8) Uani d . 1 . . C
C9 0.7381(3) 0.1151(3) 0.08444(19) 0.0388(9) Uani d . 1 . . C
H9 0.7362 0.1713 0.0544 0.047 Uiso calc R 1 . . H
C10 0.7871(3) 0.0254(4) 0.0525(2) 0.0568(14) Uani d . 1 . . C
H10 0.8115 0.0380 0.0069 0.068 Uiso calc R 1 . . H
C11 0.7300(4) -0.0642(4) 0.0566(3) 0.0660(16) Uani d . 1 . . C
H111 0.7650 -0.1189 0.0382 0.079 Uiso calc R 1 . . H
H112 0.6684 -0.0579 0.0337 0.079 Uiso calc R 1 . . H
C12 0.5932(3) 0.1719(3) 0.1472(2) 0.0443(10) Uani d . 1 . . C

loop_
_atom_site_aniso_label
_atom_site_aniso_U_11
_atom_site_aniso_U_22
_atom_site_aniso_U_33
_atom_site_aniso_U_12
_atom_site_aniso_U_13
_atom_site_aniso_U_23
F1 0.086(2) 0.0557(17) 0.093(2) 0.0283(16) 0.006(2) 0.0158(17)
F2 0.0392(14) 0.097(2) 0.0825(19) -0.0057(16) 0.0170(15) -0.0316(17)
F3 0.0522(16) 0.0742(19) 0.0648(16) 0.0068(13) -0.0047(13) -0.0382(15)
O1 0.0428(17) 0.068(2) 0.0413(14) -0.0014(14) -0.0144(13) -0.0143(15)
C1 0.062(3) 0.035(2) 0.090(4) 0.003(2) -0.020(3) -0.003(2)
C2 0.056(3) 0.042(2) 0.074(3) 0.0053(19) -0.018(3) 0.003(2)
C3 0.033(2) 0.076(3) 0.073(3) 0.011(2) -0.004(2) -0.029(3)
C4 0.039(2) 0.067(3) 0.064(3) -0.002(2) 0.001(2) -0.004(3)
C5 0.036(2) 0.039(2) 0.058(3) -0.0048(16) -0.0084(19) -0.0054(18)
C6 0.038(2) 0.054(3) 0.0350(19) 0.0012(17) -0.0086(17) -0.0002(18)
C7 0.049(2) 0.038(2) 0.0409(19) -0.0070(17) -0.0116(19) 0.0045(17)
C8 0.0298(17) 0.0392(19) 0.0268(16) -0.0067(14) -0.0068(14) -0.0034(15)
C9 0.035(2) 0.043(2) 0.0382(19) -0.0039(16) 0.0033(16) -0.0029(17)
C10 0.041(2) 0.077(4) 0.053(2) 0.008(2) 0.002(2) -0.027(2)
C11 0.058(3) 0.059(3) 0.082(4) 0.015(2) -0.016(3) -0.040(3)
C12 0.040(2) 0.046(2) 0.047(2) 0.0020(17) 0.0024(18) -0.006(2)

loop_
_atom_type_symbol
_atom_type_description
_atom_type_scat_dispersion_real
_atom_type_scat_dispersion_imag
_atom_type_scat_source
C C 0.0033 0.0016
; International Tables for Crystallography (1992).
Vol. C, Tables 4.2.6.8 and 6.1.1.4
;
H H 0.0000 0.0000
; International Tables for Crystallography (1992).
Vol. C, Tables 4.2.6.8 and 6.1.1.4
;
F F 0.0171 0.0103
; International Tables for Crystallography (1992).
Vol. C, Tables 4.2.6.8 and 6.1.1.4
;
O O 0.0106 0.0060
; International Tables for Crystallography (1992).
Vol. C, Tables 4.2.6.8 and 6.1.1.4
;

loop_
_geom_angle_atom_site_label_1
_geom_angle_atom_site_label_2
_geom_angle_atom_site_label_3
_geom_angle
C8 O1 H1A 109.5
C8 O1 H1B 109.5
C11 C1 C7 114.0(4)
C11 C1 C2 104.4(5)
C7 C1 C2 89.5(4)
C11 C1 H1 115.2
C7 C1 H1 115.2
C2 C1 H1 115.2
C3 C2 C1 105.9(4)
C3 C2 C6 102.3(4)
C1 C2 C6 91.5(4)
C3 C2 H2 117.7
C1 C2 H2 117.7
C6 C2 H2 117.7
C4 C3 C2 104.5(4)
C4 C3 C10 104.0(5)
C2 C3 C10 102.2(4)
C4 C3 H3 114.9
C2 C3 H3 114.9
C10 C3 H3 114.9
C3 C4 C5 94.6(4)
C3 C4 H41 112.8
C5 C4 H41 112.8
C3 C4 H42 112.8
C5 C4 H42 112.8
H41 C4 H42 110.3
C4 C5 C6 103.2(4)
C4 C5 C9 105.3(4)
C6 C5 C9 102.1(3)
C4 C5 H5 114.9
C6 C5 H5 114.9
C9 C5 H5 114.9
C5 C6 C2 102.7(3)
C5 C6 C7 107.1(3)
C2 C6 C7 87.8(3)
C5 C6 H6 118.1
C2 C6 H6 118.1
C7 C6 H6 118.1
C8 C7 C1 112.4(4)
C8 C7 C6 103.8(3)
C1 C7 C6 91.1(3)
C8 C7 H7 115.5
C1 C7 H7 115.5
C6 C7 H7 115.5
O1 C8 C7 114.7(3)
O1 C8 C12 103.7(3)
C7 C8 C12 110.4(3)
O1 C8 C9 114.0(3)
C7 C8 C9 101.5(3)
C12 C8 C9 112.9(3)
C8 C9 C5 103.1(3)
C8 C9 C10 110.7(3)
C5 C9 C10 101.2(3)
C8 C9 H9 113.6
C5 C9 H9 113.6
C10 C9 H9 113.6
C11 C10 C3 100.7(5)
C11 C10 C9 114.7(4)
C3 C10 C9 102.5(3)
C11 C10 H10 112.6
C3 C10 H10 112.6
C9 C10 H10 112.6
C10 C11 C1 100.4(4)
C10 C11 H111 111.7
C1 C11 H111 111.7
C10 C11 H112 111.7
C1 C11 H112 111.7
H111 C11 H112 109.5
F3 C12 F2 105.2(3)
F3 C12 F1 104.4(4)
F2 C12 F1 105.5(4)
F3 C12 C8 115.9(4)
F2 C12 C8 112.4(3)
F1 C12 C8 112.5(3)

loop_
_geom_bond_atom_site_label_1
_geom_bond_atom_site_label_2
_geom_bond_site_symmetry_2
_geom_bond_distance
_geom_bond_publ_flag
F1 C12 . 1.350(5) ?
F2 C12 . 1.343(5) ?
F3 C12 . 1.341(5) ?
O1 C8 . 1.412(4) ?
O1 H1A . 0.8400 ?
O1 H1B . 0.8400 ?
C1 C7 . 1.548(7) ?
C1 C11 . 1.530(9) ?
C1 C2 . 1.551(7) ?
C1 H1 . 1.0000 ?
C2 C3 . 1.514(8) ?
C2 C6 . 1.565(6) ?
C2 H2 . 1.0000 ?
C3 C4 . 1.507(8) ?
C3 C10 . 1.560(7) ?
C3 H3 . 1.0000 ?
C4 C5 . 1.519(6) ?
C4 H41 . 0.9900 ?
C4 H42 . 0.9900 ?
C5 C6 . 1.527(6) ?
C5 C9 . 1.551(6) ?
C5 H5 . 1.0000 ?
C6 C7 . 1.580(5) ?
C6 H6 . 1.0000 ?
C7 C8 . 1.518(5) ?
C7 H7 . 1.0000 ?
C8 C12 . 1.520(5) ?
C8 C9 . 1.527(5) ?
C9 C10 . 1.582(6) ?
C9 H9 . 1.0000 ?
C10 C11 . 1.504(8) ?
C10 H10 . 1.0000 ?
C11 H111 . 0.9900 ?
C11 H112 . 0.9900 ?

loop_
_geom_hbond_atom_site_label_D
_geom_hbond_atom_site_label_H
_geom_hbond_atom_site_label_A
_geom_hbond_site_symmetry_A
_geom_hbond_distance_DH
_geom_hbond_distance_HA
_geom_hbond_distance_DA
_geom_hbond_angle_DHA
_geom_hbond_publ_flag
O1 H1A O1 2_655 0.84 2.05 2.701(6) 133 yes
O1 H1B O1 15_544 0.84 1.95 2.673(6) 144 yes

loop_
_geom_torsion_atom_site_label_1
_geom_torsion_atom_site_label_2
_geom_torsion_atom_site_label_3
_geom_torsion_atom_site_label_4
_geom_torsion
C11 C1 C2 C3 10.2(5)
C7 C1 C2 C3 -104.5(4)
C11 C1 C2 C6 113.5(4)
C7 C1 C2 C6 -1.2(4)
C1 C2 C3 C4 128.7(4)
C6 C2 C3 C4 33.5(4)
C1 C2 C3 C10 20.6(5)
C6 C2 C3 C10 -74.6(4)
C2 C3 C4 C5 -53.5(4)
C10 C3 C4 C5 53.3(4)
C3 C4 C5 C6 53.3(4)
C3 C4 C5 C9 -53.4(4)
C4 C5 C6 C2 -34.3(4)
C9 C5 C6 C2 74.8(4)
C4 C5 C6 C7 -125.9(4)
C9 C5 C6 C7 -16.8(4)
C3 C2 C6 C5 0.8(4)
C1 C2 C6 C5 -105.8(4)
C3 C2 C6 C7 107.8(4)
C1 C2 C6 C7 1.2(4)
C11 C1 C7 C8 1.1(6)
C2 C1 C7 C8 106.6(4)
C11 C1 C7 C6 -104.3(5)
C2 C1 C7 C6 1.2(4)
C5 C6 C7 C8 -12.0(4)
C2 C6 C7 C8 -114.6(4)
C5 C6 C7 C1 101.4(4)
C2 C6 C7 C1 -1.2(4)
C1 C7 C8 O1 62.6(5)
C6 C7 C8 O1 159.7(3)
C1 C7 C8 C12 179.4(4)
C6 C7 C8 C12 -83.6(4)
C1 C7 C8 C9 -60.8(4)
C6 C7 C8 C9 36.3(4)
O1 C8 C9 C5 -171.9(3)
C7 C8 C9 C5 -48.0(4)
C12 C8 C9 C5 70.1(4)
O1 C8 C9 C10 -64.4(4)
C7 C8 C9 C10 59.5(4)
C12 C8 C9 C10 177.6(3)
C4 C5 C9 C8 147.4(3)
C6 C5 C9 C8 39.8(4)
C4 C5 C9 C10 32.8(5)
C6 C5 C9 C10 -74.7(4)
C4 C3 C10 C11 -153.3(4)
C2 C3 C10 C11 -44.7(5)
C4 C3 C10 C9 -34.8(5)
C2 C3 C10 C9 73.8(5)
C8 C9 C10 C11 0.4(6)
C5 C9 C10 C11 109.2(5)
C8 C9 C10 C3 -107.7(4)
C5 C9 C10 C3 1.1(5)
C3 C10 C11 C1 50.9(4)
C9 C10 C11 C1 -58.4(5)
C7 C1 C11 C10 57.9(5)
C2 C1 C11 C10 -38.1(4)
O1 C8 C12 F3 168.3(3)
C7 C8 C12 F3 44.9(4)
C9 C8 C12 F3 -67.9(4)
O1 C8 C12 F2 47.2(4)
C7 C8 C12 F2 -76.2(4)
C9 C8 C12 F2 171.1(3)
O1 C8 C12 F1 -71.7(4)
C7 C8 C12 F1 164.9(3)
C9 C8 C12 F1 52.1(5)
